data_2225866
loop_
_publ_author_name
'Loh, Wan-Sin'
'Fun, Hoong-Kun'
'Kiran, K.'
'Sarveswari, S.'
'Vijayakumar, V.'

_publ_section_title
;
 1-(2-Methyl-6-nitro-4-phenyl-3-quinolyl)ethanone
;
_journal_coeditor_code HB5399
_journal_issue 5
_journal_name_full 'Acta Crystallographica Section E'
_journal_page_first o1237
_journal_paper_doi 10.1107/S1600536810015473
_journal_volume 66
_journal_year 2010
_chemical_formula_iupac 'C18 H14 N2 O3'
_chemical_formula_moiety 'C18 H14 N2 O3'
_chemical_formula_sum 'C18 H14 N2 O3'
_chemical_formula_weight 306.31
_chemical_name_systematic
;
1-(2-Methyl-6-nitro-4-phenyl-3-quinolyl)ethanone
;
_space_group_IT_number 14
_symmetry_cell_setting monoclinic
_symmetry_space_group_name_Hall '-P 2ybc'
_symmetry_space_group_name_H-M 'P 1 21/c 1'
_atom_sites_solution_hydrogens geom
_atom_sites_solution_primary direct
_atom_sites_solution_secondary difmap
_audit_creation_method SHELXL-97
_cell_angle_alpha 90.00
_cell_angle_beta 129.099(7)
_cell_angle_gamma 90.00
_cell_formula_units_Z 4
_cell_length_a 13.297(2)
_cell_length_b 7.7689(12)
_cell_length_c 17.9430(19)
_cell_measurement_reflns_used 5914
_cell_measurement_temperature 100.00(10)
_cell_measurement_theta_max 32.91
_cell_measurement_theta_min 3.00
_cell_volume 1438.5(4)
_computing_cell_refinement 'SAINT (Bruker, 2009)'
_computing_data_collection 'APEX2 (Bruker, 2009)'
_computing_data_reduction 'SAINT (Bruker, 2009)'
_computing_molecular_graphics 'SHELXTL (Sheldrick, 2008)'
_computing_publication_material
;
SHELXTL (Sheldrick, 2008) and PLATON (Spek, 2009)
;
_computing_structure_refinement 'SHELXTL (Sheldrick, 2008)'
_computing_structure_solution 'SHELXTL (Sheldrick, 2008)'
_diffrn_ambient_temperature 100.00(10)
_diffrn_measured_fraction_theta_full 0.988
_diffrn_measured_fraction_theta_max 0.988
_diffrn_measurement_device_type
;
Bruker APEXII DUO CCD area-detector diffractometer
;
_diffrn_measurement_method '\f and \w scans'
_diffrn_radiation_monochromator graphite
_diffrn_radiation_source 'fine-focus sealed tube'
_diffrn_radiation_type MoK\a
_diffrn_radiation_wavelength 0.71073
_diffrn_reflns_av_R_equivalents 0.0351
_diffrn_reflns_av_sigmaI/netI 0.0364
_diffrn_reflns_limit_h_max 18
_diffrn_reflns_limit_h_min -18
_diffrn_reflns_limit_k_max 10
_diffrn_reflns_limit_k_min -10
_diffrn_reflns_limit_l_max 24
_diffrn_reflns_limit_l_min -25
_diffrn_reflns_number 14926
_diffrn_reflns_theta_full 30.00
_diffrn_reflns_theta_max 30.00
_diffrn_reflns_theta_min 3.00
_diffrn_standards_number 0
_exptl_absorpt_coefficient_mu 0.098
_exptl_absorpt_correction_T_max 0.9765
_exptl_absorpt_correction_T_min 0.9541
_exptl_absorpt_correction_type multi-scan
_exptl_absorpt_process_details '(<i>SADABS</i>; Bruker, 2009)'
_exptl_crystal_colour yellow
_exptl_crystal_density_diffrn 1.414
_exptl_crystal_density_method 'not measured'
_exptl_crystal_description block
_exptl_crystal_F_000 640
_exptl_crystal_size_max 0.48
_exptl_crystal_size_mid 0.33
_exptl_crystal_size_min 0.24
_refine_diff_density_max 0.858
_refine_diff_density_min -0.775
_refine_ls_extinction_method none
_refine_ls_goodness_of_fit_ref 1.127
_refine_ls_hydrogen_treatment constr
_refine_ls_matrix_type full
_refine_ls_number_parameters 211
_refine_ls_number_reflns 4148
_refine_ls_number_restraints 0
_refine_ls_restrained_S_all 1.127
_refine_ls_R_factor_all 0.0841
_refine_ls_R_factor_gt 0.0606
_refine_ls_shift/su_max_lt 0.001
_refine_ls_shift/su_mean 0.000
_refine_ls_structure_factor_coef Fsqd
_refine_ls_weighting_details 'calc w=1/[\s^2^(Fo^2^)+(0.1525P)^2^+0.4637P] where P=(Fo^2^+2Fc^2^)/3'
_refine_ls_weighting_scheme calc
_refine_ls_wR_factor_gt 0.1874
_refine_ls_wR_factor_ref 0.2319
_reflns_number_gt 3310
_reflns_number_total 4148
_reflns_threshold_expression I>2\s(I)
_cod_data_source_file hb5399.cif
_cod_data_source_block I
_cod_depositor_comments
;
The following automatic conversions were performed:
'_symmetry_cell_setting' value 'Monoclinic' changed to 'monoclinic'
according to '/home/saulius/struct/CIF-dictionaries/cif_core.dic'
dictionary named 'cif_core.dic' version 2.4.1 from 2010-06-29.

Automatic conversion script
Id: cif_fix_enum 1527 2010-12-29 10:47:43Z saulius 
;
_cod_original_cell_volume 1438.5(3)
_cod_original_sg_symbol_H-M 'P 21/c'
_cod_database_code 2225866
_cod_database_fobs_code 2225866

loop_
_symmetry_equiv_pos_as_xyz
'x, y, z'
'-x, y+1/2, -z+1/2'
'-x, -y, -z'
'x, -y-1/2, z-1/2'

loop_
_atom_site_type_symbol
_atom_site_label
_atom_site_fract_x
_atom_site_fract_y
_atom_site_fract_z
_atom_site_U_iso_or_equiv
_atom_site_adp_type
_atom_site_calc_flag
_atom_site_refinement_flags
_atom_site_occupancy
_atom_site_disorder_assembly
_atom_site_disorder_group
O O1 0.22581(15) 0.7458(2) 0.39046(10) 0.0262(3) Uani d . 1 . .
O O2 0.17169(14) 1.20721(18) 0.84191(10) 0.0238(3) Uani d . 1 . .
O O3 0.35548(14) 1.19938(18) 0.86969(10) 0.0229(3) Uani d . 1 . .
N N1 0.00896(15) 0.73719(17) 0.49922(11) 0.0144(3) Uani d . 1 . .
N N2 0.24139(16) 1.16058(19) 0.82228(11) 0.0169(3) Uani d . 1 . .
C C1 0.07078(17) 0.6966(2) 0.46604(12) 0.0142(3) Uani d . 1 . .
C C2 0.07093(16) 0.8420(2) 0.57827(12) 0.0133(3) Uani d . 1 . .
C C3 0.00244(17) 0.8836(2) 0.61256(13) 0.0155(3) Uani d . 1 . .
H H3A -0.0807 0.8404 0.5809 0.019 Uiso calc R 1 . .
C C4 0.05691(18) 0.9862(2) 0.69126(13) 0.0165(3) Uani d . 1 . .
H H4A 0.0124 1.0125 0.7140 0.020 Uiso calc R 1 . .
C C5 0.18211(17) 1.0511(2) 0.73696(12) 0.0149(3) Uani d . 1 . .
C C6 0.25169(17) 1.0187(2) 0.70594(12) 0.0142(3) Uani d . 1 . .
H H6A 0.3334 1.0667 0.7374 0.017 Uiso calc R 1 . .
C C7 0.19679(16) 0.9106(2) 0.62512(12) 0.0132(3) Uani d . 1 . .
C C8 0.26215(16) 0.8663(2) 0.58772(12) 0.0130(3) Uani d . 1 . .
C C9 0.19839(17) 0.7586(2) 0.50918(12) 0.0141(3) Uani d . 1 . .
C C10 0.39210(17) 0.9385(2) 0.62955(12) 0.0144(3) Uani d . 1 . .
C C11 0.50170(17) 0.9063(2) 0.72397(13) 0.0165(3) Uani d . 1 . .
H H11A 0.4945 0.8404 0.7637 0.020 Uiso calc R 1 . .
C C12 0.62200(18) 0.9721(2) 0.75941(13) 0.0189(4) Uani d . 1 . .
H H12A 0.6946 0.9497 0.8225 0.023 Uiso calc R 1 . .
C C13 0.63368(18) 1.0716(2) 0.70039(14) 0.0190(4) Uani d . 1 . .
H H13A 0.7140 1.1152 0.7240 0.023 Uiso calc R 1 . .
C C14 0.52518(18) 1.1051(2) 0.60658(14) 0.0187(4) Uani d . 1 . .
H H14A 0.5328 1.1721 0.5674 0.022 Uiso calc R 1 . .
C C15 0.40435(18) 1.0389(2) 0.57040(13) 0.0173(4) Uani d . 1 . .
H H15A 0.3320 1.0612 0.5072 0.021 Uiso calc R 1 . .
C C16 0.26170(18) 0.6954(2) 0.46785(13) 0.0180(4) Uani d . 1 . .
C C17 0.3644(2) 0.5611(3) 0.52599(15) 0.0257(4) Uani d . 1 . .
H H17A 0.4068 0.5403 0.4990 0.039 Uiso calc R 1 . .
H H17B 0.3255 0.4564 0.5252 0.039 Uiso calc R 1 . .
H H17C 0.4269 0.6005 0.5910 0.039 Uiso calc R 1 . .
C C18 0.00164(17) 0.5814(2) 0.37966(13) 0.0171(3) Uani d . 1 . .
H H18A -0.0812 0.5498 0.3610 0.026 Uiso calc R 1 . .
H H18B 0.0523 0.4796 0.3950 0.026 Uiso calc R 1 . .
H H18C -0.0104 0.6411 0.3277 0.026 Uiso calc R 1 . .

loop_
_atom_site_aniso_label
_atom_site_aniso_U_11
_atom_site_aniso_U_22
_atom_site_aniso_U_33
_atom_site_aniso_U_12
_atom_site_aniso_U_13
_atom_site_aniso_U_23
O1 0.0330(8) 0.0330(8) 0.0241(7) -0.0058(6) 0.0234(7) -0.0039(6)
O2 0.0298(8) 0.0284(7) 0.0265(7) 0.0043(6) 0.0240(7) -0.0017(5)
O3 0.0266(7) 0.0256(7) 0.0232(7) -0.0056(5) 0.0189(6) -0.0054(5)
N1 0.0177(7) 0.0126(6) 0.0182(7) 0.0002(5) 0.0139(6) 0.0014(5)
N2 0.0234(8) 0.0166(7) 0.0188(7) 0.0026(5) 0.0172(6) 0.0017(5)
C1 0.0183(8) 0.0125(7) 0.0168(8) -0.0002(6) 0.0135(7) 0.0006(5)
C2 0.0163(8) 0.0127(7) 0.0165(7) 0.0017(5) 0.0131(7) 0.0031(5)
C3 0.0196(8) 0.0139(7) 0.0220(8) 0.0009(6) 0.0174(7) 0.0025(6)
C4 0.0237(9) 0.0146(7) 0.0227(8) 0.0031(6) 0.0202(7) 0.0032(6)
C5 0.0205(8) 0.0138(7) 0.0168(8) 0.0019(6) 0.0149(7) 0.0014(6)
C6 0.0176(8) 0.0135(7) 0.0182(8) 0.0018(6) 0.0144(7) 0.0018(6)
C7 0.0174(8) 0.0126(7) 0.0163(8) 0.0019(6) 0.0137(7) 0.0023(5)
C8 0.0144(7) 0.0136(7) 0.0160(7) 0.0012(5) 0.0120(6) 0.0019(5)
C9 0.0180(8) 0.0140(7) 0.0175(8) 0.0004(6) 0.0145(7) 0.0006(6)
C10 0.0177(8) 0.0141(7) 0.0191(8) -0.0014(6) 0.0153(7) -0.0026(6)
C11 0.0198(8) 0.0175(7) 0.0184(8) 0.0002(6) 0.0151(7) -0.0010(6)
C12 0.0191(8) 0.0208(8) 0.0197(8) -0.0003(6) 0.0136(7) -0.0020(6)
C13 0.0191(8) 0.0188(8) 0.0280(9) -0.0033(6) 0.0191(8) -0.0048(6)
C14 0.0235(9) 0.0173(7) 0.0263(9) -0.0019(6) 0.0209(8) -0.0011(6)
C15 0.0212(9) 0.0176(7) 0.0198(8) 0.0001(6) 0.0161(7) 0.0001(6)
C16 0.0197(8) 0.0207(8) 0.0218(9) -0.0063(6) 0.0170(7) -0.0076(6)
C17 0.0224(9) 0.0314(10) 0.0269(10) 0.0037(7) 0.0173(8) -0.0067(8)
C18 0.0199(8) 0.0155(7) 0.0200(8) -0.0020(6) 0.0145(7) -0.0024(6)

loop_
_atom_type_symbol
_atom_type_description
_atom_type_scat_dispersion_real
_atom_type_scat_dispersion_imag
_atom_type_scat_source
C C 0.0033 0.0016 'International Tables Vol C Tables 4.2.6.8 and 6.1.1.4'
H H 0.0000 0.0000 'International Tables Vol C Tables 4.2.6.8 and 6.1.1.4'
N N 0.0061 0.0033 'International Tables Vol C Tables 4.2.6.8 and 6.1.1.4'
O O 0.0106 0.0060 'International Tables Vol C Tables 4.2.6.8 and 6.1.1.4'

loop_
_geom_angle_atom_site_label_1
_geom_angle_atom_site_label_2
_geom_angle_atom_site_label_3
_geom_angle_site_symmetry_1
_geom_angle_site_symmetry_3
_geom_angle
_geom_angle_publ_flag
C1 N1 C2 . . 117.97(14) ?
O3 N2 O2 . . 123.74(15) ?
O3 N2 C5 . . 118.87(13) ?
O2 N2 C5 . . 117.39(15) ?
N1 C1 C9 . . 122.51(15) ?
N1 C1 C18 . . 117.24(15) ?
C9 C1 C18 . . 120.25(14) ?
N1 C2 C7 . . 123.38(14) ?
N1 C2 C3 . . 116.87(15) ?
C7 C2 C3 . . 119.74(15) ?
C4 C3 C2 . . 120.92(16) ?
C4 C3 H3A . . 119.5 ?
C2 C3 H3A . . 119.5 ?
C3 C4 C5 . . 118.26(14) ?
C3 C4 H4A . . 120.9 ?
C5 C4 H4A . . 120.9 ?
C6 C5 C4 . . 123.46(16) ?
C6 C5 N2 . . 118.22(15) ?
C4 C5 N2 . . 118.32(14) ?
C5 C6 C7 . . 118.74(16) ?
C5 C6 H6A . . 120.6 ?
C7 C6 H6A . . 120.6 ?
C6 C7 C2 . . 118.85(14) ?
C6 C7 C8 . . 123.23(15) ?
C2 C7 C8 . . 117.91(15) ?
C9 C8 C7 . . 117.43(15) ?
C9 C8 C10 . . 120.86(14) ?
C7 C8 C10 . . 121.67(14) ?
C8 C9 C1 . . 120.78(14) ?
C8 C9 C16 . . 121.66(15) ?
C1 C9 C16 . . 117.51(14) ?
C11 C10 C15 . . 119.12(16) ?
C11 C10 C8 . . 122.36(15) ?
C15 C10 C8 . . 118.50(15) ?
C12 C11 C10 . . 120.56(16) ?
C12 C11 H11A . . 119.7 ?
C10 C11 H11A . . 119.7 ?
C11 C12 C13 . . 120.11(17) ?
C11 C12 H12A . . 119.9 ?
C13 C12 H12A . . 119.9 ?
C14 C13 C12 . . 119.78(17) ?
C14 C13 H13A . . 120.1 ?
C12 C13 H13A . . 120.1 ?
C13 C14 C15 . . 120.43(16) ?
C13 C14 H14A . . 119.8 ?
C15 C14 H14A . . 119.8 ?
C14 C15 C10 . . 120.00(17) ?
C14 C15 H15A . . 120.0 ?
C10 C15 H15A . . 120.0 ?
O1 C16 C17 . . 123.29(16) ?
O1 C16 C9 . . 121.18(17) ?
C17 C16 C9 . . 115.44(15) ?
C16 C17 H17A . . 109.5 ?
C16 C17 H17B . . 109.5 ?
H17A C17 H17B . . 109.5 ?
C16 C17 H17C . . 109.5 ?
H17A C17 H17C . . 109.5 ?
H17B C17 H17C . . 109.5 ?
C1 C18 H18A . . 109.5 ?
C1 C18 H18B . . 109.5 ?
H18A C18 H18B . . 109.5 ?
C1 C18 H18C . . 109.5 ?
H18A C18 H18C . . 109.5 ?
H18B C18 H18C . . 109.5 ?

loop_
_geom_bond_atom_site_label_1
_geom_bond_atom_site_label_2
_geom_bond_site_symmetry_2
_geom_bond_distance
_geom_bond_publ_flag
O1 C16 . 1.214(2) ?
O2 N2 . 1.2352(19) ?
O3 N2 . 1.220(2) ?
N1 C1 . 1.322(2) ?
N1 C2 . 1.371(2) ?
N2 C5 . 1.472(2) ?
C1 C9 . 1.433(2) ?
C1 C18 . 1.500(2) ?
C2 C7 . 1.420(2) ?
C2 C3 . 1.421(2) ?
C3 C4 . 1.365(2) ?
C3 H3A . 0.9300 ?
C4 C5 . 1.406(2) ?
C4 H4A . 0.9300 ?
C5 C6 . 1.371(2) ?
C6 C7 . 1.416(2) ?
C6 H6A . 0.9300 ?
C7 C8 . 1.435(2) ?
C8 C9 . 1.378(2) ?
C8 C10 . 1.493(2) ?
C9 C16 . 1.512(2) ?
C10 C11 . 1.394(3) ?
C10 C15 . 1.407(2) ?
C11 C12 . 1.393(2) ?
C11 H11A . 0.9300 ?
C12 C13 . 1.397(3) ?
C12 H12A . 0.9300 ?
C13 C14 . 1.386(3) ?
C13 H13A . 0.9300 ?
C14 C15 . 1.397(2) ?
C14 H14A . 0.9300 ?
C15 H15A . 0.9300 ?
C16 C17 . 1.499(3) ?
C17 H17A . 0.9600 ?
C17 H17B . 0.9600 ?
C17 H17C . 0.9600 ?
C18 H18A . 0.9600 ?
C18 H18B . 0.9600 ?
C18 H18C . 0.9600 ?

loop_
_geom_hbond_atom_site_label_D
_geom_hbond_atom_site_label_H
_geom_hbond_atom_site_label_A
_geom_hbond_site_symmetry_A
_geom_hbond_distance_DH
_geom_hbond_distance_HA
_geom_hbond_distance_DA
_geom_hbond_angle_DHA
_geom_hbond_publ_flag
C3 H3A O2 2_546 0.93 2.56 3.208(3) 127 yes

loop_
_geom_torsion_atom_site_label_1
_geom_torsion_atom_site_label_2
_geom_torsion_atom_site_label_3
_geom_torsion_atom_site_label_4
_geom_torsion_site_symmetry_1
_geom_torsion_site_symmetry_2
_geom_torsion_site_symmetry_3
_geom_torsion_site_symmetry_4
_geom_torsion
_geom_torsion_publ_flag
C2 N1 C1 C9 . . . . -0.4(2) ?
C2 N1 C1 C18 . . . . 179.85(14) ?
C1 N1 C2 C7 . . . . 0.9(2) ?
C1 N1 C2 C3 . . . . -179.96(14) ?
N1 C2 C3 C4 . . . . 179.55(15) ?
C7 C2 C3 C4 . . . . -1.3(2) ?
C2 C3 C4 C5 . . . . 0.6(2) ?
C3 C4 C5 C6 . . . . 0.9(3) ?
C3 C4 C5 N2 . . . . -179.50(15) ?
O3 N2 C5 C6 . . . . -9.7(2) ?
O2 N2 C5 C6 . . . . 170.71(15) ?
O3 N2 C5 C4 . . . . 170.68(15) ?
O2 N2 C5 C4 . . . . -8.9(2) ?
C4 C5 C6 C7 . . . . -1.7(3) ?
N2 C5 C6 C7 . . . . 178.71(14) ?
C5 C6 C7 C2 . . . . 0.9(2) ?
C5 C6 C7 C8 . . . . -179.01(15) ?
N1 C2 C7 C6 . . . . 179.57(15) ?
C3 C2 C7 C6 . . . . 0.5(2) ?
N1 C2 C7 C8 . . . . -0.5(2) ?
C3 C2 C7 C8 . . . . -179.57(14) ?
C6 C7 C8 C9 . . . . 179.40(15) ?
C2 C7 C8 C9 . . . . -0.6(2) ?
C6 C7 C8 C10 . . . . -2.8(2) ?
C2 C7 C8 C10 . . . . 177.24(14) ?
C7 C8 C9 C1 . . . . 1.1(2) ?
C10 C8 C9 C1 . . . . -176.71(15) ?
C7 C8 C9 C16 . . . . -176.30(15) ?
C10 C8 C9 C16 . . . . 5.9(2) ?
N1 C1 C9 C8 . . . . -0.7(3) ?
C18 C1 C9 C8 . . . . 179.11(15) ?
N1 C1 C9 C16 . . . . 176.82(15) ?
C18 C1 C9 C16 . . . . -3.4(2) ?
C9 C8 C10 C11 . . . . -119.51(18) ?
C7 C8 C10 C11 . . . . 62.8(2) ?
C9 C8 C10 C15 . . . . 58.8(2) ?
C7 C8 C10 C15 . . . . -118.90(17) ?
C15 C10 C11 C12 . . . . -0.2(2) ?
C8 C10 C11 C12 . . . . 178.13(15) ?
C10 C11 C12 C13 . . . . 0.1(3) ?
C11 C12 C13 C14 . . . . 0.2(3) ?
C12 C13 C14 C15 . . . . -0.5(3) ?
C13 C14 C15 C10 . . . . 0.5(3) ?
C11 C10 C15 C14 . . . . -0.1(2) ?
C8 C10 C15 C14 . . . . -178.50(15) ?
C8 C9 C16 O1 . . . . -109.8(2) ?
C1 C9 C16 O1 . . . . 72.7(2) ?
C8 C9 C16 C17 . . . . 73.6(2) ?
C1 C9 C16 C17 . . . . -103.90(19) ?

loop_
_cod_related_entry_id
_cod_related_entry_database
_cod_related_entry_code
1 ChemSpider 670007
